data_1566295
loop_
_publ_author_name
'Wu, Yu-Zhuo'
'Xia, Gui-Yang'
'Xia, Huan'
'Wang, Ling-Yan'
'Wang, Ya-Nan'
'Li, Li'
'Shang, Hong-Cai'
'Lin, Sheng'

_publ_section_title
;
 <i>Seco</i> and Nor-<i>seco</i> Isodhilarane-Type Meroterpenoids from
 <i>Penicillium purpurogenum</i> and the Configuration Revisions of
 Related Compounds.
;
_journal_issue 1
_journal_name_full 'Journal of natural products'
_journal_page_first 248
_journal_page_last 255
_journal_paper_doi 10.1021/acs.jnatprod.1c01025
_journal_volume 85
_journal_year 2022
_chemical_formula_moiety 'C24 H26 O9'
_chemical_formula_sum 'C24 H26 O9'
_chemical_formula_weight 458.45
_space_group_crystal_system orthorhombic
_space_group_IT_number 19
_space_group_name_Hall 'P 2ac 2ab'
_space_group_name_H-M_alt 'P 21 21 21'
_atom_sites_solution_hydrogens geom
_audit_creation_date 2017-04-14
_audit_creation_method
;
  Olex2 1.1
  (compiled 2011.02.15 svn.r1672, GUI svn.r3494)
;
_cell_angle_alpha 90
_cell_angle_beta 90
_cell_angle_gamma 90
_cell_formula_units_Z 4
_cell_length_a 11.2389(7)
_cell_length_b 12.4074(5)
_cell_length_c 15.3250(7)
_cell_measurement_reflns_used 4407
_cell_measurement_temperature 103.4
_cell_measurement_theta_max 71.1249
_cell_measurement_theta_min 3.5605
_cell_volume 2137.00(19)
_computing_cell_refinement
;
CrysAlisPro, Agilent Technologies,
Version 1.171.35.11 (release 16-05-2011 CrysAlis171 .NET)
(compiled May 16 2011,17:55:39)
;
_computing_data_collection
;
CrysAlisPro, Agilent Technologies,
Version 1.171.35.11 (release 16-05-2011 CrysAlis171 .NET)
(compiled May 16 2011,17:55:39)
;
_computing_data_reduction
;
CrysAlisPro, Agilent Technologies,
Version 1.171.35.11 (release 16-05-2011 CrysAlis171 .NET)
(compiled May 16 2011,17:55:39)
;
_computing_molecular_graphics
;
O. V. Dolomanov, L. J. Bourhis, R. J. Gildea, J. A. K. Howard and H. Puschmann,
OLEX2: a complete structure solution, refinement and analysis program.
J. Appl. Cryst. (2009). 42, 339-341.
;
_computing_publication_material
;
O. V. Dolomanov, L. J. Bourhis, R. J. Gildea, J. A. K. Howard and H. Puschmann,
OLEX2: a complete structure solution, refinement and analysis program.
J. Appl. Cryst. (2009). 42, 339-341.
;
_computing_structure_refinement 'SHELXL-2014/7 (Sheldrick, 2014)'
_computing_structure_solution 'A short history of SHELX (Sheldrick, 2007)/Bruker'
_diffrn_ambient_temperature 103.4
_diffrn_detector_area_resol_mean 16.0971
_diffrn_measured_fraction_theta_full 0.999
_diffrn_measured_fraction_theta_max 0.983
_diffrn_measurement_details
;
#__ type_ start__ end____ width___ exp.time_
  1 omega    3.00   46.00   1.0000    1.5000
omega____ theta____ kappa____ phi______ frames
    -       34.8036  -37.0000  -60.0000 43

#__ type_ start__ end____ width___ exp.time_
  2 omega   30.00   94.00   1.0000    1.5000
omega____ theta____ kappa____ phi______ frames
    -       34.8036   77.0000   60.0000 64

#__ type_ start__ end____ width___ exp.time_
  3 omega   60.00   95.00   1.0000    1.5000
omega____ theta____ kappa____ phi______ frames
    -       34.8036 -141.0000 -173.0000 35

#__ type_ start__ end____ width___ exp.time_
  4 omega  -33.00    3.00   1.0000    1.5000
omega____ theta____ kappa____ phi______ frames
    -       34.8036  -77.0000    0.0000 36

#__ type_ start__ end____ width___ exp.time_
  5 omega  -32.00    0.00   1.0000    1.5000
omega____ theta____ kappa____ phi______ frames
    -       34.8036  -37.0000  -60.0000 32

#__ type_ start__ end____ width___ exp.time_
  6 omega    8.00  100.00   1.0000    1.5000
omega____ theta____ kappa____ phi______ frames
    -       34.8036   77.0000 -180.0000 92

#__ type_ start__ end____ width___ exp.time_
  7 omega   51.00   93.00   1.0000    4.0000
omega____ theta____ kappa____ phi______ frames
    -      108.0000  -45.0000 -120.0000 42

#__ type_ start__ end____ width___ exp.time_
  8 omega   46.00  111.00   1.0000    4.0000
omega____ theta____ kappa____ phi______ frames
    -      108.0000 -123.0000 -166.0000 65

#__ type_ start__ end____ width___ exp.time_
  9 omega   42.00   96.00   1.0000    4.0000
omega____ theta____ kappa____ phi______ frames
    -      108.0000  -45.0000    0.0000 54

#__ type_ start__ end____ width___ exp.time_
 10 omega   65.00  130.00   1.0000    4.0000
omega____ theta____ kappa____ phi______ frames
    -      108.0000  -77.0000    0.0000 65

#__ type_ start__ end____ width___ exp.time_
 11 omega   42.00   94.00   1.0000    4.0000
omega____ theta____ kappa____ phi______ frames
    -      108.0000  -45.0000  120.0000 52

#__ type_ start__ end____ width___ exp.time_
 12 omega   92.00  173.00   1.0000    4.0000
omega____ theta____ kappa____ phi______ frames
    -      108.0000   45.0000 -120.0000 81

#__ type_ start__ end____ width___ exp.time_
 13 omega  146.00  174.00   1.0000    4.0000
omega____ theta____ kappa____ phi______ frames
    -      108.0000   15.0000  150.0000 28

#__ type_ start__ end____ width___ exp.time_
 14 omega   77.00  145.00   1.0000    4.0000
omega____ theta____ kappa____ phi______ frames
    -      108.0000   15.0000  150.0000 68
;
_diffrn_measurement_device_type 'Xcalibur, Eos, Gemini'
_diffrn_measurement_method '\w scans'
_diffrn_orient_matrix_UB_11 0.0794623000
_diffrn_orient_matrix_UB_12 -0.0018796000
_diffrn_orient_matrix_UB_13 -0.0817196000
_diffrn_orient_matrix_UB_21 0.1110761000
_diffrn_orient_matrix_UB_22 -0.0130540000
_diffrn_orient_matrix_UB_23 0.0581020000
_diffrn_orient_matrix_UB_31 -0.0130428000
_diffrn_orient_matrix_UB_32 -0.1233937000
_diffrn_orient_matrix_UB_33 -0.0048359000
_diffrn_radiation_monochromator graphite
_diffrn_radiation_type 'Cu K\a'
_diffrn_radiation_wavelength 1.5418
_diffrn_reflns_av_R_equivalents 0.0299
_diffrn_reflns_av_unetI/netI 0.0424
_diffrn_reflns_Laue_measured_fraction_full 0.999
_diffrn_reflns_Laue_measured_fraction_max 0.983
_diffrn_reflns_limit_h_max 13
_diffrn_reflns_limit_h_min -12
_diffrn_reflns_limit_k_max 9
_diffrn_reflns_limit_k_min -14
_diffrn_reflns_limit_l_max 17
_diffrn_reflns_limit_l_min -18
_diffrn_reflns_number 7568
_diffrn_reflns_point_group_measured_fraction_full 0.999
_diffrn_reflns_point_group_measured_fraction_max 0.974
_diffrn_reflns_theta_full 67.684
_diffrn_reflns_theta_max 71.321
_diffrn_reflns_theta_min 4.585
_diffrn_source 'Enhance (Cu) X-ray Source'
_exptl_absorpt_coefficient_mu 0.919
_exptl_absorpt_correction_T_max 1.00000
_exptl_absorpt_correction_T_min 0.93419
_exptl_absorpt_correction_type multi-scan
_exptl_absorpt_process_details
;
CrysAlisPro, Agilent Technologies,
Version 1.171.35.11 (release 16-05-2011 CrysAlis171 .NET)
(compiled May 16 2011,17:55:39)
Empirical absorption correction using spherical harmonics,
 implemented in SCALE3 ABSPACK scaling algorithm.
;
_exptl_crystal_density_diffrn 1.425
_exptl_crystal_F_000 968
_exptl_crystal_size_max 0.130
_exptl_crystal_size_mid 0.120
_exptl_crystal_size_min 0.050
_refine_diff_density_max 0.409
_refine_diff_density_min -0.221
_refine_diff_density_rms 0.050
_refine_ls_abs_structure_details
;
 Flack x determined using 1578 quotients [(I+)-(I-)]/[(I+)+(I-)]
 (Parsons, Flack and Wagner, Acta Cryst. B69 (2013) 249-259).
;
_refine_ls_abs_structure_Flack -0.04(12)
_refine_ls_extinction_method none
_refine_ls_goodness_of_fit_ref 1.076
_refine_ls_hydrogen_treatment constr
_refine_ls_matrix_type full
_refine_ls_number_parameters 304
_refine_ls_number_reflns 4047
_refine_ls_number_restraints 0
_refine_ls_restrained_S_all 1.076
_refine_ls_R_factor_all 0.0406
_refine_ls_R_factor_gt 0.0392
_refine_ls_shift/su_max 0.000
_refine_ls_shift/su_mean 0.000
_refine_ls_structure_factor_coef Fsqd
_refine_ls_weighting_details 'w=1/[\s^2^(Fo^2^)+(0.0591P)^2^+0.3927P] where P=(Fo^2^+2Fc^2^)/3'
_refine_ls_weighting_scheme calc
_refine_ls_wR_factor_gt 0.1031
_refine_ls_wR_factor_ref 0.1047
_reflns_Friedel_coverage 0.742
_reflns_Friedel_fraction_full 0.998
_reflns_Friedel_fraction_max 0.962
_reflns_number_gt 3899
_reflns_number_total 4047
_reflns_threshold_expression 'I > 2\s(I)'
_cod_data_source_file np1c01025_si_004.cif
_cod_data_source_block exp_4895
_cod_database_code 1566295
_reflns_odcompleteness_completeness 99.82
_reflns_odcompleteness_iscentric 1
_reflns_odcompleteness_theta 66.97
_shelx_estimated_absorpt_t_max 0.955
_shelx_estimated_absorpt_t_min 0.890
_shelx_shelxl_version_number 2014/7
_shelx_space_group_comment
;
The symmetry employed for this shelxl refinement is uniquely defined
by the following loop, which should always be used as a source of
symmetry information in preference to the above space-group names.
They are only intended as comments.
;

loop_
_space_group_symop_operation_xyz
'x, y, z'
'-x+1/2, -y, z+1/2'
'x+1/2, -y+1/2, -z'
'-x, y+1/2, -z+1/2'

loop_
_atom_site_label
_atom_site_type_symbol
_atom_site_fract_x
_atom_site_fract_y
_atom_site_fract_z
_atom_site_U_iso_or_equiv
_atom_site_adp_type
_atom_site_occupancy
_atom_site_site_symmetry_order
_atom_site_calc_flag
_atom_site_refinement_flags_posn
_atom_site_refinement_flags_adp
_atom_site_refinement_flags_occupancy
_atom_site_disorder_assembly
_atom_site_disorder_group
O9 O 0.95915(17) 0.36935(16) 0.12163(12) 0.0159(4) Uani 1 1 d . . . . .
H9 H 0.9866 0.4231 0.1454 0.024 Uiso 1 1 calc R U . . .
O8 O 0.53694(19) 0.34490(19) 0.12156(15) 0.0262(5) Uani 1 1 d . . . . .
O5 O 0.70787(18) 0.17819(16) 0.31604(12) 0.0187(4) Uani 1 1 d . . . . .
O3 O 0.7305(2) 0.02616(16) -0.02858(12) 0.0221(5) Uani 1 1 d . . . . .
O4 O 0.94403(18) 0.05870(16) 0.29841(13) 0.0175(4) Uani 1 1 d . . . . .
O6 O 0.83052(17) 0.44089(15) 0.29969(12) 0.0164(4) Uani 1 1 d . . . . .
O1 O 0.78808(19) -0.30075(15) 0.15644(13) 0.0191(4) Uani 1 1 d . . . . .
O2 O 0.88548(19) -0.34004(16) 0.03596(14) 0.0220(5) Uani 1 1 d . . . . .
C9 C 0.7393(2) 0.1248(2) 0.11604(16) 0.0123(5) Uani 1 1 d . . . . .
H9A H 0.6712 0.1335 0.1554 0.015 Uiso 1 1 calc R U . . .
O7 O 0.66901(18) 0.42971(16) 0.20653(13) 0.0192(4) Uani 1 1 d . . . . .
C18 C 0.7976(3) 0.4396(2) 0.21270(17) 0.0163(5) Uani 1 1 d . . . . .
H18 H 0.8221 0.5076 0.1855 0.020 Uiso 1 1 calc R U . . .
C24 C 0.8797(3) 0.3317(2) 0.42090(17) 0.0174(6) Uani 1 1 d . . . . .
H24A H 0.9568 0.3230 0.3949 0.026 Uiso 1 1 calc R U . . .
H24B H 0.8594 0.2677 0.4529 0.026 Uiso 1 1 calc R U . . .
H24C H 0.8809 0.3923 0.4598 0.026 Uiso 1 1 calc R U . . .
C13 C 0.7495(2) 0.3309(2) 0.08876(17) 0.0141(5) Uani 1 1 d . . . . .
C23 C 0.7654(3) 0.4130(2) 0.01379(18) 0.0190(6) Uani 1 1 d . . . . .
H23A H 0.7710 0.4844 0.0376 0.029 Uiso 1 1 calc R U . . .
H23B H 0.6983 0.4090 -0.0248 0.029 Uiso 1 1 calc R U . . .
H23C H 0.8368 0.3966 -0.0179 0.029 Uiso 1 1 calc R U . . .
C17 C 0.7881(2) 0.3507(2) 0.34998(16) 0.0146(5) Uani 1 1 d . . . . .
H17 H 0.7111 0.3684 0.3764 0.018 Uiso 1 1 calc R U . . .
C15 C 0.8591(2) 0.2432(2) 0.21747(16) 0.0117(5) Uani 1 1 d . . . . .
H15 H 0.9394 0.2476 0.2422 0.014 Uiso 1 1 calc R U . . .
C16 C 0.7763(2) 0.2495(2) 0.29475(16) 0.0143(5) Uani 1 1 d . . . . .
C7 C 0.8629(2) 0.0486(2) 0.24606(16) 0.0147(5) Uani 1 1 d . . . . .
C2 C 0.8062(2) -0.1640(2) 0.04461(17) 0.0152(5) Uani 1 1 d . . . . .
H2 H 0.8180 -0.1484 -0.0141 0.018 Uiso 1 1 calc R U . . .
C14 C 0.8470(2) 0.3449(2) 0.15838(17) 0.0128(5) Uani 1 1 d . . . . .
C10 C 0.7228(2) 0.0190(2) 0.06496(16) 0.0142(5) Uani 1 1 d . . . . .
C12 C 0.7374(3) 0.2184(2) 0.04961(17) 0.0149(5) Uani 1 1 d . . . . .
H12A H 0.8016 0.2076 0.0083 0.018 Uiso 1 1 calc R U . . .
H12B H 0.6632 0.2151 0.0173 0.018 Uiso 1 1 calc R U . . .
C8 C 0.8540(2) 0.1318(2) 0.17080(16) 0.0117(5) Uani 1 1 d . . . . .
C11 C 0.6156(3) 0.0085(2) 0.00970(19) 0.0228(6) Uani 1 1 d . . . . .
H11A H 0.5803 -0.0625 0.0037 0.027 Uiso 1 1 calc R U . . .
H11B H 0.5594 0.0678 0.0093 0.027 Uiso 1 1 calc R U . . .
C1 C 0.8308(2) -0.2734(2) 0.07685(18) 0.0166(6) Uani 1 1 d . . . . .
C4 C 0.7524(2) -0.1131(2) 0.19154(17) 0.0128(5) Uani 1 1 d . . . . .
C20 C 0.5812(3) -0.2431(2) 0.17213(18) 0.0205(6) Uani 1 1 d . . . . .
H20A H 0.5775 -0.2222 0.1119 0.031 Uiso 1 1 calc R U . . .
H20B H 0.5277 -0.1991 0.2056 0.031 Uiso 1 1 calc R U . . .
H20C H 0.5588 -0.3174 0.1777 0.031 Uiso 1 1 calc R U . . .
C22 C 0.9661(2) 0.1151(2) 0.11419(17) 0.0144(5) Uani 1 1 d . . . . .
H22A H 0.9599 0.0479 0.0835 0.022 Uiso 1 1 calc R U . . .
H22B H 1.0353 0.1140 0.1509 0.022 Uiso 1 1 calc R U . . .
H22C H 0.9728 0.1731 0.0730 0.022 Uiso 1 1 calc R U . . .
C19 C 0.6382(3) 0.3653(2) 0.13817(18) 0.0176(6) Uani 1 1 d . . . . .
C3 C 0.7671(2) -0.0866(2) 0.09829(17) 0.0129(5) Uani 1 1 d . . . . .
C5 C 0.7076(3) -0.2279(2) 0.20583(18) 0.0169(5) Uani 1 1 d . . . . .
C21 C 0.7183(3) -0.2671(2) 0.29914(18) 0.0204(6) Uani 1 1 d . . . . .
H21A H 0.6984 -0.3423 0.3018 0.031 Uiso 1 1 calc R U . . .
H21B H 0.6649 -0.2269 0.3356 0.031 Uiso 1 1 calc R U . . .
H21C H 0.7985 -0.2569 0.3191 0.031 Uiso 1 1 calc R U . . .
C6 C 0.7872(2) -0.0482(2) 0.25591(16) 0.0141(5) Uani 1 1 d . . . . .
H6 H 0.7616 -0.0652 0.3120 0.017 Uiso 1 1 calc R U . . .

loop_
_atom_site_aniso_label
_atom_site_aniso_U_11
_atom_site_aniso_U_22
_atom_site_aniso_U_33
_atom_site_aniso_U_23
_atom_site_aniso_U_13
_atom_site_aniso_U_12
O9 0.0176(10) 0.0132(9) 0.0169(9) -0.0009(7) 0.0019(7) -0.0053(8)
O8 0.0151(10) 0.0299(12) 0.0336(11) 0.0022(9) -0.0025(9) 0.0014(9)
O5 0.0204(10) 0.0166(9) 0.0191(9) 0.0012(7) 0.0016(8) -0.0029(8)
O3 0.0373(12) 0.0174(9) 0.0115(9) 0.0001(7) -0.0050(8) -0.0024(9)
O4 0.0170(9) 0.0181(9) 0.0172(9) 0.0009(8) -0.0063(8) 0.0013(8)
O6 0.0221(10) 0.0111(9) 0.0160(9) -0.0021(7) -0.0002(8) -0.0023(7)
O1 0.0218(10) 0.0111(9) 0.0244(9) 0.0018(7) 0.0027(8) 0.0034(8)
O2 0.0208(10) 0.0154(10) 0.0298(11) -0.0064(9) 0.0026(9) 0.0021(8)
C9 0.0125(12) 0.0098(11) 0.0146(11) 0.0003(9) -0.0016(9) -0.0001(10)
O7 0.0188(10) 0.0177(10) 0.0213(9) 0.0003(8) -0.0010(8) 0.0054(8)
C18 0.0176(13) 0.0121(12) 0.0193(12) 0.0028(10) 0.0004(11) 0.0009(10)
C24 0.0187(14) 0.0167(13) 0.0168(12) -0.0001(10) -0.0006(11) -0.0019(11)
C13 0.0132(12) 0.0114(12) 0.0175(12) 0.0022(10) -0.0032(10) -0.0005(10)
C23 0.0258(15) 0.0131(12) 0.0181(12) 0.0038(10) -0.0057(11) -0.0040(11)
C17 0.0146(13) 0.0141(13) 0.0153(11) 0.0006(10) 0.0020(11) -0.0004(10)
C15 0.0111(11) 0.0105(12) 0.0135(11) 0.0000(9) -0.0003(10) -0.0008(9)
C16 0.0157(12) 0.0131(12) 0.0143(11) 0.0019(9) -0.0027(10) 0.0018(10)
C7 0.0171(13) 0.0146(13) 0.0124(11) -0.0004(10) -0.0009(10) 0.0032(11)
C2 0.0149(12) 0.0163(13) 0.0145(11) -0.0005(10) 0.0008(10) -0.0031(10)
C14 0.0141(12) 0.0100(12) 0.0143(11) 0.0016(10) -0.0007(10) -0.0014(9)
C10 0.0161(13) 0.0134(12) 0.0132(11) 0.0010(9) -0.0010(10) -0.0019(10)
C12 0.0170(12) 0.0122(12) 0.0153(11) 0.0019(10) -0.0047(10) -0.0001(10)
C8 0.0121(12) 0.0106(11) 0.0123(11) 0.0005(10) -0.0010(10) -0.0006(10)
C11 0.0302(17) 0.0143(13) 0.0239(14) 0.0017(11) -0.0139(13) -0.0041(12)
C1 0.0136(13) 0.0152(13) 0.0212(13) -0.0027(11) -0.0024(10) -0.0024(10)
C4 0.0095(11) 0.0123(12) 0.0166(12) 0.0042(10) 0.0004(10) 0.0031(10)
C20 0.0191(14) 0.0214(14) 0.0210(13) -0.0010(11) 0.0025(11) -0.0059(11)
C22 0.0119(12) 0.0156(12) 0.0158(12) -0.0006(10) 0.0007(10) -0.0010(10)
C19 0.0193(15) 0.0130(12) 0.0205(13) 0.0059(10) -0.0012(11) 0.0017(11)
C3 0.0104(12) 0.0122(12) 0.0163(12) -0.0010(9) -0.0021(10) -0.0037(9)
C5 0.0192(13) 0.0131(12) 0.0184(12) 0.0010(10) 0.0022(11) 0.0016(11)
C21 0.0243(14) 0.0150(13) 0.0218(13) 0.0060(11) 0.0027(12) -0.0019(11)
C6 0.0141(12) 0.0146(12) 0.0135(11) 0.0046(9) 0.0016(10) 0.0018(11)

loop_
_atom_type_symbol
_atom_type_description
_atom_type_scat_dispersion_real
_atom_type_scat_dispersion_imag
_atom_type_scat_source
C C 0.0181 0.0091 'International Tables Vol C Tables 4.2.6.8 and 6.1.1.4'
H H 0.0000 0.0000 'International Tables Vol C Tables 4.2.6.8 and 6.1.1.4'
O O 0.0492 0.0322 'International Tables Vol C Tables 4.2.6.8 and 6.1.1.4'

loop_
_geom_angle_atom_site_label_1
_geom_angle_atom_site_label_2
_geom_angle_atom_site_label_3
_geom_angle
_geom_angle_site_symmetry_1
_geom_angle_site_symmetry_3
_geom_angle_publ_flag
C14 O9 H9 109.5 . . ?
C11 O3 C10 61.90(17) . . ?
C18 O6 C17 114.7(2) . . ?
C1 O1 C5 121.5(2) . . ?
C10 C9 H9A 108.2 . . ?
C10 C9 C12 107.7(2) . . ?
C10 C9 C8 115.2(2) . . ?
C12 C9 H9A 108.2 . . ?
C8 C9 H9A 108.2 . . ?
C8 C9 C12 109.2(2) . . ?
C19 O7 C18 110.6(2) . . ?
O6 C18 O7 109.2(2) . . ?
O6 C18 H18 109.0 . . ?
O6 C18 C14 115.6(2) . . ?
O7 C18 H18 109.0 . . ?
O7 C18 C14 104.9(2) . . ?
C14 C18 H18 109.0 . . ?
H24A C24 H24B 109.5 . . ?
H24A C24 H24C 109.5 . . ?
H24B C24 H24C 109.5 . . ?
C17 C24 H24A 109.5 . . ?
C17 C24 H24B 109.5 . . ?
C17 C24 H24C 109.5 . . ?
C14 C13 C23 111.0(2) . . ?
C12 C13 C23 108.7(2) . . ?
C12 C13 C14 116.0(2) . . ?
C19 C13 C23 106.3(2) . . ?
C19 C13 C14 102.0(2) . . ?
C19 C13 C12 112.3(2) . . ?
C13 C23 H23A 109.5 . . ?
C13 C23 H23B 109.5 . . ?
C13 C23 H23C 109.5 . . ?
H23A C23 H23B 109.5 . . ?
H23A C23 H23C 109.5 . . ?
H23B C23 H23C 109.5 . . ?
O6 C17 C24 106.2(2) . . ?
O6 C17 H17 109.8 . . ?
O6 C17 C16 111.9(2) . . ?
C24 C17 H17 109.8 . . ?
C24 C17 C16 109.3(2) . . ?
C16 C17 H17 109.8 . . ?
C16 C15 H15 105.1 . . ?
C16 C15 C14 111.1(2) . . ?
C16 C15 C8 112.6(2) . . ?
C14 C15 H15 105.1 . . ?
C8 C15 H15 105.1 . . ?
C8 C15 C14 116.6(2) . . ?
O5 C16 C17 120.4(2) . . ?
O5 C16 C15 124.2(2) . . ?
C15 C16 C17 115.3(2) . . ?
O4 C7 C8 117.9(2) . . ?
O4 C7 C6 116.5(2) . . ?
C6 C7 C8 125.4(2) . . ?
C1 C2 H2 119.4 . . ?
C3 C2 H2 119.4 . . ?
C3 C2 C1 121.2(2) . . ?
O9 C14 C18 111.8(2) . . ?
O9 C14 C13 112.5(2) . . ?
O9 C14 C15 109.1(2) . . ?
C18 C14 C15 109.5(2) . . ?
C13 C14 C18 101.7(2) . . ?
C13 C14 C15 112.0(2) . . ?
O3 C10 C9 116.5(2) . . ?
O3 C10 C11 58.95(18) . . ?
O3 C10 C3 112.0(2) . . ?
C11 C10 C9 117.7(2) . . ?
C11 C10 C3 113.0(2) . . ?
C3 C10 C9 122.3(2) . . ?
C9 C12 H12A 108.4 . . ?
C9 C12 H12B 108.4 . . ?
C13 C12 C9 115.3(2) . . ?
C13 C12 H12A 108.4 . . ?
C13 C12 H12B 108.4 . . ?
H12A C12 H12B 107.5 . . ?
C9 C8 C15 109.4(2) . . ?
C9 C8 C7 114.9(2) . . ?
C9 C8 C22 111.7(2) . . ?
C7 C8 C15 104.3(2) . . ?
C22 C8 C15 110.3(2) . . ?
C22 C8 C7 106.0(2) . . ?
O3 C11 C10 59.15(17) . . ?
O3 C11 H11A 117.9 . . ?
O3 C11 H11B 117.9 . . ?
C10 C11 H11A 117.9 . . ?
C10 C11 H11B 117.9 . . ?
H11A C11 H11B 115.0 . . ?
O1 C1 C2 117.9(2) . . ?
O2 C1 O1 118.5(3) . . ?
O2 C1 C2 123.6(3) . . ?
C3 C4 C5 112.6(2) . . ?
C6 C4 C3 123.3(2) . . ?
C6 C4 C5 123.7(2) . . ?
H20A C20 H20B 109.5 . . ?
H20A C20 H20C 109.5 . . ?
H20B C20 H20C 109.5 . . ?
C5 C20 H20A 109.5 . . ?
C5 C20 H20B 109.5 . . ?
C5 C20 H20C 109.5 . . ?
C8 C22 H22A 109.5 . . ?
C8 C22 H22B 109.5 . . ?
C8 C22 H22C 109.5 . . ?
H22A C22 H22B 109.5 . . ?
H22A C22 H22C 109.5 . . ?
H22B C22 H22C 109.5 . . ?
O8 C19 O7 122.0(3) . . ?
O8 C19 C13 128.1(3) . . ?
O7 C19 C13 109.8(2) . . ?
C2 C3 C10 122.0(2) . . ?
C2 C3 C4 118.1(2) . . ?
C4 C3 C10 119.3(2) . . ?
O1 C5 C4 107.1(2) . . ?
O1 C5 C20 108.7(2) . . ?
O1 C5 C21 103.7(2) . . ?
C20 C5 C4 112.0(2) . . ?
C21 C5 C4 114.1(2) . . ?
C21 C5 C20 110.8(2) . . ?
C5 C21 H21A 109.5 . . ?
C5 C21 H21B 109.5 . . ?
C5 C21 H21C 109.5 . . ?
H21A C21 H21B 109.5 . . ?
H21A C21 H21C 109.5 . . ?
H21B C21 H21C 109.5 . . ?
C7 C6 H6 117.1 . . ?
C4 C6 C7 125.7(2) . . ?
C4 C6 H6 117.1 . . ?

loop_
_geom_bond_atom_site_label_1
_geom_bond_atom_site_label_2
_geom_bond_distance
_geom_bond_site_symmetry_2
_geom_bond_publ_flag
O9 H9 0.8200 . ?
O9 C14 1.414(3) . ?
O8 C19 1.194(4) . ?
O5 C16 1.217(3) . ?
O3 C10 1.439(3) . ?
O3 C11 1.436(4) . ?
O4 C7 1.221(3) . ?
O6 C18 1.383(3) . ?
O6 C17 1.440(3) . ?
O1 C1 1.354(3) . ?
O1 C5 1.486(3) . ?
O2 C1 1.206(4) . ?
C9 H9A 0.9800 . ?
C9 C10 1.540(3) . ?
C9 C12 1.544(3) . ?
C9 C8 1.540(4) . ?
O7 C18 1.454(3) . ?
O7 C19 1.362(4) . ?
C18 H18 0.9800 . ?
C18 C14 1.544(4) . ?
C24 H24A 0.9600 . ?
C24 H24B 0.9600 . ?
C24 H24C 0.9600 . ?
C24 C17 1.516(4) . ?
C13 C23 1.546(3) . ?
C13 C14 1.540(4) . ?
C13 C12 1.525(3) . ?
C13 C19 1.523(4) . ?
C23 H23A 0.9600 . ?
C23 H23B 0.9600 . ?
C23 H23C 0.9600 . ?
C17 H17 0.9800 . ?
C17 C16 1.519(4) . ?
C15 H15 0.9800 . ?
C15 C16 1.508(3) . ?
C15 C14 1.558(3) . ?
C15 C8 1.557(3) . ?
C7 C8 1.551(3) . ?
C7 C6 1.480(4) . ?
C2 H2 0.9300 . ?
C2 C1 1.470(4) . ?
C2 C3 1.339(4) . ?
C10 C11 1.478(4) . ?
C10 C3 1.492(4) . ?
C12 H12A 0.9700 . ?
C12 H12B 0.9700 . ?
C8 C22 1.544(3) . ?
C11 H11A 0.9700 . ?
C11 H11B 0.9700 . ?
C4 C3 1.476(4) . ?
C4 C5 1.527(4) . ?
C4 C6 1.332(4) . ?
C20 H20A 0.9600 . ?
C20 H20B 0.9600 . ?
C20 H20C 0.9600 . ?
C20 C5 1.523(4) . ?
C22 H22A 0.9600 . ?
C22 H22B 0.9600 . ?
C22 H22C 0.9600 . ?
C5 C21 1.515(4) . ?
C21 H21A 0.9600 . ?
C21 H21B 0.9600 . ?
C21 H21C 0.9600 . ?
C6 H6 0.9300 . ?

loop_
_geom_torsion_atom_site_label_1
_geom_torsion_atom_site_label_2
_geom_torsion_atom_site_label_3
_geom_torsion_atom_site_label_4
_geom_torsion
_geom_torsion_site_symmetry_1
_geom_torsion_site_symmetry_2
_geom_torsion_site_symmetry_3
_geom_torsion_site_symmetry_4
_geom_torsion_publ_flag
O3 C10 C3 C2 -1.4(4) . . . . ?
O3 C10 C3 C4 -172.7(2) . . . . ?
O4 C7 C8 C9 -171.0(2) . . . . ?
O4 C7 C8 C15 -51.2(3) . . . . ?
O4 C7 C8 C22 65.2(3) . . . . ?
O4 C7 C6 C4 -134.2(3) . . . . ?
O6 C18 C14 O9 -88.8(3) . . . . ?
O6 C18 C14 C13 150.9(2) . . . . ?
O6 C18 C14 C15 32.3(3) . . . . ?
O6 C17 C16 O5 -155.7(2) . . . . ?
O6 C17 C16 C15 27.7(3) . . . . ?
C9 C10 C11 O3 105.8(2) . . . . ?
C9 C10 C3 C2 -147.1(3) . . . . ?
C9 C10 C3 C4 41.7(4) . . . . ?
O7 C18 C14 O9 150.8(2) . . . . ?
O7 C18 C14 C13 30.5(3) . . . . ?
O7 C18 C14 C15 -88.1(2) . . . . ?
C18 O6 C17 C24 149.8(2) . . . . ?
C18 O6 C17 C16 30.7(3) . . . . ?
C18 O7 C19 O8 179.1(3) . . . . ?
C18 O7 C19 C13 -3.1(3) . . . . ?
C24 C17 C16 O5 87.0(3) . . . . ?
C24 C17 C16 C15 -89.7(3) . . . . ?
C23 C13 C14 O9 -38.1(3) . . . . ?
C23 C13 C14 C18 81.7(3) . . . . ?
C23 C13 C14 C15 -161.5(2) . . . . ?
C23 C13 C12 C9 171.4(2) . . . . ?
C23 C13 C19 O8 83.8(3) . . . . ?
C23 C13 C19 O7 -93.8(2) . . . . ?
C17 O6 C18 O7 54.5(3) . . . . ?
C17 O6 C18 C14 -63.5(3) . . . . ?
C16 C15 C14 O9 146.4(2) . . . . ?
C16 C15 C14 C18 23.7(3) . . . . ?
C16 C15 C14 C13 -88.4(3) . . . . ?
C16 C15 C8 C9 75.9(3) . . . . ?
C16 C15 C8 C7 -47.5(3) . . . . ?
C16 C15 C8 C22 -161.0(2) . . . . ?
C14 C13 C12 C9 45.4(3) . . . . ?
C14 C13 C19 O8 -159.8(3) . . . . ?
C14 C13 C19 O7 22.5(3) . . . . ?
C14 C15 C16 O5 129.1(3) . . . . ?
C14 C15 C16 C17 -54.5(3) . . . . ?
C14 C15 C8 C9 -54.3(3) . . . . ?
C14 C15 C8 C7 -177.7(2) . . . . ?
C14 C15 C8 C22 68.9(3) . . . . ?
C10 C9 C12 C13 178.5(2) . . . . ?
C10 C9 C8 C15 179.3(2) . . . . ?
C10 C9 C8 C7 -63.9(3) . . . . ?
C10 C9 C8 C22 56.9(3) . . . . ?
C12 C9 C10 O3 10.5(3) . . . . ?
C12 C9 C10 C11 -56.6(3) . . . . ?
C12 C9 C10 C3 154.7(2) . . . . ?
C12 C9 C8 C15 58.0(3) . . . . ?
C12 C9 C8 C7 174.8(2) . . . . ?
C12 C9 C8 C22 -64.4(3) . . . . ?
C12 C13 C14 O9 86.6(3) . . . . ?
C12 C13 C14 C18 -153.6(2) . . . . ?
C12 C13 C14 C15 -36.7(3) . . . . ?
C12 C13 C19 O8 -34.9(4) . . . . ?
C12 C13 C19 O7 147.4(2) . . . . ?
C8 C9 C10 O3 -111.6(3) . . . . ?
C8 C9 C10 C11 -178.7(2) . . . . ?
C8 C9 C10 C3 32.6(3) . . . . ?
C8 C9 C12 C13 -55.7(3) . . . . ?
C8 C15 C16 O5 -3.8(4) . . . . ?
C8 C15 C16 C17 172.7(2) . . . . ?
C8 C15 C14 O9 -82.8(3) . . . . ?
C8 C15 C14 C18 154.5(2) . . . . ?
C8 C15 C14 C13 42.4(3) . . . . ?
C8 C7 C6 C4 40.3(4) . . . . ?
C11 O3 C10 C9 -107.8(3) . . . . ?
C11 O3 C10 C3 104.4(3) . . . . ?
C11 C10 C3 C2 63.0(4) . . . . ?
C11 C10 C3 C4 -108.3(3) . . . . ?
C1 O1 C5 C4 -39.0(3) . . . . ?
C1 O1 C5 C20 82.1(3) . . . . ?
C1 O1 C5 C21 -160.0(2) . . . . ?
C1 C2 C3 C10 -169.7(2) . . . . ?
C1 C2 C3 C4 1.6(4) . . . . ?
C19 O7 C18 O6 -142.3(2) . . . . ?
C19 O7 C18 C14 -17.8(3) . . . . ?
C19 C13 C14 O9 -151.0(2) . . . . ?
C19 C13 C14 C18 -31.2(2) . . . . ?
C19 C13 C14 C15 85.7(2) . . . . ?
C19 C13 C12 C9 -71.3(3) . . . . ?
C3 C2 C1 O1 14.7(4) . . . . ?
C3 C2 C1 O2 -166.2(3) . . . . ?
C3 C10 C11 O3 -102.7(2) . . . . ?
C3 C4 C5 O1 52.4(3) . . . . ?
C3 C4 C5 C20 -66.6(3) . . . . ?
C3 C4 C5 C21 166.6(2) . . . . ?
C3 C4 C6 C7 -11.4(4) . . . . ?
C5 O1 C1 O2 -172.4(2) . . . . ?
C5 O1 C1 C2 6.7(4) . . . . ?
C5 C4 C3 C2 -36.5(3) . . . . ?
C5 C4 C3 C10 135.1(2) . . . . ?
C5 C4 C6 C7 160.8(3) . . . . ?
C6 C7 C8 C9 14.6(4) . . . . ?
C6 C7 C8 C15 134.3(3) . . . . ?
C6 C7 C8 C22 -109.2(3) . . . . ?
C6 C4 C3 C2 136.4(3) . . . . ?
C6 C4 C3 C10 -52.0(4) . . . . ?
C6 C4 C5 O1 -120.5(3) . . . . ?
C6 C4 C5 C20 120.5(3) . . . . ?
C6 C4 C5 C21 -6.4(4) . . . . ?
